data_4036915
loop_
_publ_author_name
'Guan, Li'
'Li, Anyang'
'Song, Yinyin'
'Yan, Mengqi'
'Gao, Dengfeng'
'Zhang, Xianghan'
'Li, Bin'
'Wang, Lanying'

_publ_section_title
;
 Nonplanar Monocyanines: Meso-Substituted Thiazole Orange with High
 Photostability and Their Synthetic Strategy as well as a Cell Association
 Study.
;
_journal_issue 15
_journal_name_full 'The Journal of organic chemistry'
_journal_page_first 6303
_journal_page_last 6313
_journal_paper_doi 10.1021/acs.joc.6b00928
_journal_volume 81
_journal_year 2016
_chemical_formula_moiety 'C19 H17 N2 S, C H Cl3, I '
_chemical_formula_sum 'C20 H18 Cl3 I N2 S'
_chemical_formula_weight 551.67
_space_group_IT_number 62
_space_group_name_Hall '-P 2ac 2n'
_space_group_name_H-M_alt 'P n m a'
_symmetry_cell_setting orthorhombic
_symmetry_space_group_name_Hall '-P 2ac 2n'
_symmetry_space_group_name_H-M 'P n m a'
_atom_sites_solution_hydrogens geom
_atom_sites_solution_primary direct
_atom_sites_solution_secondary difmap
_audit_creation_method SHELXL-97
_cell_angle_alpha 90.00
_cell_angle_beta 90.00
_cell_angle_gamma 90.00
_cell_formula_units_Z 4
_cell_length_a 23.207(4)
_cell_length_b 6.8396(13)
_cell_length_c 13.769(3)
_cell_measurement_reflns_used 2586
_cell_measurement_temperature 296(2)
_cell_measurement_theta_max 23.46
_cell_measurement_theta_min 2.96
_cell_volume 2185.5(7)
_computing_cell_refinement 'Bruker SMART'
_computing_data_collection 'Bruker SMART'
_computing_data_reduction 'Bruker SAINT'
_computing_molecular_graphics 'Bruker SHELXTL'
_computing_publication_material 'Bruker SHELXTL'
_computing_structure_refinement 'SHELXL-97 (Sheldrick, 1997)'
_computing_structure_solution 'SHELXS-97 (Sheldrick, 1990)'
_diffrn_ambient_temperature 296(2)
_diffrn_measured_fraction_theta_full 0.999
_diffrn_measured_fraction_theta_max 0.999
_diffrn_measurement_device_type 'CCD area detector'
_diffrn_measurement_method 'phi and omega scans'
_diffrn_radiation_monochromator graphite
_diffrn_radiation_source 'fine-focus sealed tube'
_diffrn_radiation_type MoK\a
_diffrn_radiation_wavelength 0.71073
_diffrn_reflns_av_R_equivalents 0.0344
_diffrn_reflns_av_sigmaI/netI 0.0272
_diffrn_reflns_limit_h_max 27
_diffrn_reflns_limit_h_min -23
_diffrn_reflns_limit_k_max 8
_diffrn_reflns_limit_k_min -8
_diffrn_reflns_limit_l_max 16
_diffrn_reflns_limit_l_min -13
_diffrn_reflns_number 10533
_diffrn_reflns_theta_full 24.99
_diffrn_reflns_theta_max 24.99
_diffrn_reflns_theta_min 1.75
_exptl_absorpt_coefficient_mu 1.936
_exptl_absorpt_correction_T_max 0.777
_exptl_absorpt_correction_T_min 0.606
_exptl_absorpt_correction_type multi-scan
_exptl_absorpt_process_details sadabs
_exptl_crystal_colour brown
_exptl_crystal_density_diffrn 1.677
_exptl_crystal_density_method 'not measured'
_exptl_crystal_description block
_exptl_crystal_F_000 1088
_exptl_crystal_size_max 0.28
_exptl_crystal_size_mid 0.22
_exptl_crystal_size_min 0.13
_refine_diff_density_max 0.426
_refine_diff_density_min -0.407
_refine_diff_density_rms 0.118
_refine_ls_extinction_coef 0.0025(3)
_refine_ls_extinction_expression Fc^*^=kFc[1+0.001xFc^2^\l^3^/sin(2\q)]^-1/4^
_refine_ls_extinction_method SHELXL
_refine_ls_goodness_of_fit_ref 1.005
_refine_ls_hydrogen_treatment constr
_refine_ls_matrix_type full
_refine_ls_number_parameters 163
_refine_ls_number_reflns 2094
_refine_ls_number_restraints 0
_refine_ls_restrained_S_all 1.005
_refine_ls_R_factor_all 0.0428
_refine_ls_R_factor_gt 0.0313
_refine_ls_shift/su_max 0.001
_refine_ls_shift/su_mean 0.000
_refine_ls_structure_factor_coef Fsqd
_refine_ls_weighting_details 'calc w=1/[\s^2^(Fo^2^)+(0.0500P)^2^+0.2000P] where P=(Fo^2^+2Fc^2^)/3'
_refine_ls_weighting_scheme calc
_refine_ls_wR_factor_gt 0.0792
_refine_ls_wR_factor_ref 0.0844
_reflns_number_gt 1676
_reflns_number_total 2094
_reflns_threshold_expression >2sigma(I)
_cod_data_source_file jo6b00928_si_003.cif
_cod_data_source_block 1
_cod_depositor_comments
;
The following automatic conversions were performed:

data item '_symmetry_cell_setting' value 'Orthorhombic' was changed
to 'orthorhombic' in accordance with the
/home/saulius/struct/COD-crude-data/automatic-downloads/DataCite-retrospective/ACS/depositions/lib/dictionaries/cif_core.dic
dictionary named 'cif_core.dic' version 2.4.2 last updated on
2011-04-26.

Automatic conversion script
Id: cif_fix_values 6909 2019-04-08 15:41:33Z antanas 
;
_cod_original_cell_volume 2185.6(7)
_cod_original_sg_symbol_Hall ' -P 2ac 2n '
_cod_original_sg_symbol_H-M 'Pnma '
_cod_database_code 4036915

loop_
_symmetry_equiv_pos_as_xyz
'x, y, z'
'-x+1/2, -y, z+1/2'
'-x, y+1/2, -z'
'x+1/2, -y+1/2, -z+1/2'
'-x, -y, -z'
'x-1/2, y, -z-1/2'
'x, -y-1/2, z'
'-x-1/2, y-1/2, z-1/2'

loop_
_atom_site_label
_atom_site_type_symbol
_atom_site_fract_x
_atom_site_fract_y
_atom_site_fract_z
_atom_site_U_iso_or_equiv
_atom_site_adp_type
_atom_site_occupancy
_atom_site_symmetry_multiplicity
_atom_site_calc_flag
_atom_site_refinement_flags
C1 C 0.8307(2) 0.2500 1.2227(3) 0.0576(12) Uani 1 2 d S
H1 H 0.7958 0.2500 1.2557 0.069 Uiso 1 2 calc SR
C2 C 0.8819(2) 0.2500 1.2757(3) 0.0567(12) Uani 1 2 d S
H2 H 0.8808 0.2500 1.3432 0.068 Uiso 1 2 calc SR
C3 C 0.93354(18) 0.2500 1.2284(3) 0.0486(10) Uani 1 2 d S
H3 H 0.9678 0.2500 1.2633 0.058 Uiso 1 2 calc SR
C4 C 0.93428(16) 0.2500 1.1275(3) 0.0396(9) Uani 1 2 d S
C5 C 0.88303(16) 0.2500 1.0751(3) 0.0401(9) Uani 1 2 d S
C6 C 0.83060(18) 0.2500 1.1231(3) 0.0536(11) Uani 1 2 d S
H6 H 0.7961 0.2500 1.0886 0.064 Uiso 1 2 calc SR
C7 C 0.94885(17) 0.2500 0.9473(3) 0.0379(9) Uani 1 2 d S
C8 C 0.84454(17) 0.2500 0.9076(3) 0.0551(11) Uani 1 2 d S
H8A H 0.8568 0.3050 0.8469 0.083 Uiso 0.50 1 calc PR
H8B H 0.8135 0.3267 0.9336 0.083 Uiso 0.50 1 calc PR
H8C H 0.8316 0.1183 0.8974 0.083 Uiso 0.50 1 calc PR
C9 C 0.96665(17) 0.2500 0.8521(3) 0.0441(10) Uani 1 2 d S
H9 H 0.9372 0.2500 0.8063 0.053 Uiso 1 2 calc SR
C10 C 1.02315(16) 0.2500 0.8136(3) 0.0394(9) Uani 1 2 d S
C11 C 1.07352(16) 0.2500 0.8687(3) 0.0458(10) Uani 1 2 d S
H11 H 1.0708 0.2500 0.9361 0.055 Uiso 1 2 calc SR
C12 C 1.12694(18) 0.2500 0.8264(3) 0.0511(11) Uani 1 2 d S
H12 H 1.1592 0.2500 0.8665 0.061 Uiso 1 2 calc SR
C13 C 1.19491(19) 0.2500 0.6919(4) 0.0731(15) Uani 1 2 d S
H13A H 1.1994 0.3563 0.6470 0.110 Uiso 0.50 1 calc PR
H13B H 1.2022 0.1286 0.6592 0.110 Uiso 0.50 1 calc PR
H13C H 1.2217 0.2652 0.7445 0.110 Uiso 0.50 1 calc PR
C14 C 1.08823(19) 0.2500 0.6697(3) 0.0516(11) Uani 1 2 d S
C15 C 1.03126(17) 0.2500 0.7090(3) 0.0439(10) Uani 1 2 d S
C16 C 0.9855(2) 0.2500 0.6426(3) 0.0648(13) Uani 1 2 d S
H16 H 0.9480 0.2500 0.6664 0.078 Uiso 1 2 calc SR
C17 C 0.9937(3) 0.2500 0.5439(4) 0.0873(18) Uani 1 2 d S
H17 H 0.9623 0.2500 0.5019 0.105 Uiso 1 2 calc SR
C18 C 1.0496(3) 0.2500 0.5077(4) 0.103(2) Uani 1 2 d S
H18 H 1.0556 0.2500 0.4409 0.123 Uiso 1 2 calc SR
C19 C 1.0957(2) 0.2500 0.5688(4) 0.0796(16) Uani 1 2 d S
H19 H 1.1327 0.2500 0.5431 0.095 Uiso 1 2 calc SR
C20 C 0.83608(18) 0.7500 0.7334(3) 0.0531(11) Uani 1 2 d S
H20 H 0.8100 0.7500 0.7894 0.064 Uiso 1 2 calc SR
Cl1 Cl 0.90684(6) 0.7500 0.77580(12) 0.1011(6) Uani 1 2 d S
Cl3 Cl 0.82217(4) 0.95810(14) 0.66394(7) 0.0789(3) Uani 1 1 d .
I1 I 0.247288(13) 0.2500 0.02862(2) 0.06170(17) Uani 1 2 d S
N1 N 0.89264(13) 0.2500 0.9758(2) 0.0401(8) Uani 1 2 d S
N2 N 1.13479(14) 0.2500 0.7309(3) 0.0521(9) Uani 1 2 d S
S1 S 0.99301(4) 0.2500 1.04989(7) 0.0434(3) Uani 1 2 d S

loop_
_atom_site_aniso_label
_atom_site_aniso_U_11
_atom_site_aniso_U_22
_atom_site_aniso_U_33
_atom_site_aniso_U_23
_atom_site_aniso_U_13
_atom_site_aniso_U_12
C1 0.051(3) 0.069(3) 0.052(3) 0.000 0.010(2) 0.000
C2 0.071(3) 0.059(3) 0.040(2) 0.000 0.013(2) 0.000
C3 0.053(3) 0.051(3) 0.041(2) 0.000 -0.004(2) 0.000
C4 0.040(2) 0.039(2) 0.039(2) 0.000 0.0038(17) 0.000
C5 0.044(2) 0.035(2) 0.041(2) 0.000 0.0019(19) 0.000
C6 0.047(3) 0.063(3) 0.051(3) 0.000 0.003(2) 0.000
C7 0.039(2) 0.033(2) 0.042(2) 0.000 -0.0067(18) 0.000
C8 0.042(2) 0.074(3) 0.049(2) 0.000 -0.010(2) 0.000
C9 0.047(2) 0.043(2) 0.043(2) 0.000 -0.0074(19) 0.000
C10 0.043(2) 0.034(2) 0.041(2) 0.000 -0.0013(18) 0.000
C11 0.045(2) 0.048(2) 0.045(2) 0.000 -0.0010(19) 0.000
C12 0.048(3) 0.049(3) 0.057(3) 0.000 -0.005(2) 0.000
C13 0.050(3) 0.078(4) 0.091(4) 0.000 0.024(3) 0.000
C14 0.060(3) 0.048(3) 0.046(2) 0.000 0.008(2) 0.000
C15 0.051(2) 0.041(2) 0.040(2) 0.000 0.0035(19) 0.000
C16 0.056(3) 0.091(4) 0.048(3) 0.000 -0.003(2) 0.000
C17 0.091(4) 0.128(5) 0.043(3) 0.000 -0.007(3) 0.000
C18 0.112(5) 0.149(7) 0.047(3) 0.000 0.023(4) 0.000
C19 0.069(4) 0.118(5) 0.052(3) 0.000 0.019(3) 0.000
C20 0.043(2) 0.072(3) 0.044(2) 0.000 -0.005(2) 0.000
Cl1 0.0578(8) 0.1504(16) 0.0950(11) 0.000 -0.0324(8) 0.000
Cl3 0.0886(7) 0.0736(6) 0.0745(6) 0.0112(5) -0.0005(5) 0.0119(5)
I1 0.0776(3) 0.0672(3) 0.0403(2) 0.000 -0.00412(14) 0.000
N1 0.0341(18) 0.0446(19) 0.0417(19) 0.000 -0.0018(14) 0.000
N2 0.046(2) 0.049(2) 0.062(2) 0.000 0.0097(19) 0.000
S1 0.0394(6) 0.0527(6) 0.0381(5) 0.000 -0.0043(4) 0.000

loop_
_atom_type_symbol
_atom_type_description
_atom_type_scat_dispersion_real
_atom_type_scat_dispersion_imag
_atom_type_scat_source
C C 0.0033 0.0016 'International Tables Vol C Tables 4.2.6.8 and 6.1.1.4'
H H 0.0000 0.0000 'International Tables Vol C Tables 4.2.6.8 and 6.1.1.4'
N N 0.0061 0.0033 'International Tables Vol C Tables 4.2.6.8 and 6.1.1.4'
S S 0.1246 0.1234 'International Tables Vol C Tables 4.2.6.8 and 6.1.1.4'
Cl Cl 0.1484 0.1585 'International Tables Vol C Tables 4.2.6.8 and 6.1.1.4'
I I -0.4742 1.8119 'International Tables Vol C Tables 4.2.6.8 and 6.1.1.4'

loop_
_geom_angle_atom_site_label_1
_geom_angle_atom_site_label_2
_geom_angle_atom_site_label_3
_geom_angle
_geom_angle_site_symmetry_1
_geom_angle_site_symmetry_3
C6 C1 C2 121.7(4) . .
C6 C1 H1 119.1 . .
C2 C1 H1 119.1 . .
C3 C2 C1 120.0(4) . .
C3 C2 H2 120.0 . .
C1 C2 H2 120.0 . .
C2 C3 C4 119.2(4) . .
C2 C3 H3 120.4 . .
C4 C3 H3 120.4 . .
C3 C4 C5 120.5(4) . .
C3 C4 S1 128.8(3) . .
C5 C4 S1 110.7(3) . .
C6 C5 N1 127.8(4) . .
C6 C5 C4 120.2(4) . .
N1 C5 C4 112.0(3) . .
C1 C6 C5 118.4(4) . .
C1 C6 H6 120.8 . .
C5 C6 H6 120.8 . .
N1 C7 C9 124.2(4) . .
N1 C7 S1 109.2(3) . .
C9 C7 S1 126.5(3) . .
N1 C8 H8A 109.5 . .
N1 C8 H8B 109.5 . .
H8A C8 H8B 109.5 . .
N1 C8 H8C 109.5 . .
H8A C8 H8C 109.5 . .
H8B C8 H8C 109.5 . .
C7 C9 C10 129.5(4) . .
C7 C9 H9 115.2 . .
C10 C9 H9 115.2 . .
C11 C10 C9 125.0(4) . .
C11 C10 C15 115.6(3) . .
C9 C10 C15 119.5(3) . .
C12 C11 C10 121.8(4) . .
C12 C11 H11 119.1 . .
C10 C11 H11 119.1 . .
N2 C12 C11 123.1(4) . .
N2 C12 H12 118.5 . .
C11 C12 H12 118.5 . .
N2 C13 H13A 109.5 . .
N2 C13 H13B 109.5 . .
H13A C13 H13B 109.5 . .
N2 C13 H13C 109.5 . .
H13A C13 H13C 109.5 . .
H13B C13 H13C 109.5 . .
N2 C14 C19 120.9(4) . .
N2 C14 C15 119.8(4) . .
C19 C14 C15 119.4(4) . .
C16 C15 C14 117.0(4) . .
C16 C15 C10 123.3(4) . .
C14 C15 C10 119.7(4) . .
C17 C16 C15 122.7(5) . .
C17 C16 H16 118.7 . .
C15 C16 H16 118.7 . .
C16 C17 C18 119.0(5) . .
C16 C17 H17 120.5 . .
C18 C17 H17 120.5 . .
C19 C18 C17 120.8(5) . .
C19 C18 H18 119.6 . .
C17 C18 H18 119.6 . .
C18 C19 C14 121.1(5) . .
C18 C19 H19 119.5 . .
C14 C19 H19 119.5 . .
Cl1 C20 Cl3 110.97(17) . 7_575
Cl1 C20 Cl3 110.97(17) . .
Cl3 C20 Cl3 109.3(2) 7_575 .
Cl1 C20 H20 108.5 . .
Cl3 C20 H20 108.5 7_575 .
Cl3 C20 H20 108.5 . .
C7 N1 C5 116.0(3) . .
C7 N1 C8 123.2(3) . .
C5 N1 C8 120.8(3) . .
C12 N2 C14 120.1(4) . .
C12 N2 C13 118.9(4) . .
C14 N2 C13 121.0(4) . .
C4 S1 C7 92.1(2) . .

loop_
_geom_bond_atom_site_label_1
_geom_bond_atom_site_label_2
_geom_bond_distance
_geom_bond_site_symmetry_2
C1 C6 1.371(6) .
C1 C2 1.393(6) .
C1 H1 0.9300 .
C2 C3 1.364(6) .
C2 H2 0.9300 .
C3 C4 1.390(5) .
C3 H3 0.9300 .
C4 C5 1.391(5) .
C4 S1 1.732(4) .
C5 C6 1.385(5) .
C5 N1 1.385(5) .
C6 H6 0.9300 .
C7 N1 1.362(5) .
C7 C9 1.374(5) .
C7 S1 1.745(4) .
C8 N1 1.459(5) .
C8 H8A 0.9600 .
C8 H8B 0.9600 .
C8 H8C 0.9600 .
C9 C10 1.414(5) .
C9 H9 0.9300 .
C10 C11 1.394(5) .
C10 C15 1.453(5) .
C11 C12 1.370(5) .
C11 H11 0.9300 .
C12 N2 1.327(5) .
C12 H12 0.9300 .
C13 N2 1.495(5) .
C13 H13A 0.9600 .
C13 H13B 0.9600 .
C13 H13C 0.9600 .
C14 N2 1.371(5) .
C14 C19 1.399(6) .
C14 C15 1.429(6) .
C15 C16 1.402(6) .
C16 C17 1.372(6) .
C16 H16 0.9300 .
C17 C18 1.390(8) .
C17 H17 0.9300 .
C18 C19 1.360(8) .
C18 H18 0.9300 .
C19 H19 0.9300 .
C20 Cl1 1.743(4) .
C20 Cl3 1.745(3) 7_575
C20 Cl3 1.745(3) .
C20 H20 0.9800 .
